data_7121784
loop_
_publ_author_name
'Zheng, Zhong'
'Wang, Ye'
'Xu, Murong'
'Kong, Lingkai'
'Wang, Mengdan'
'Li, Yanzhong'

_publ_section_title
;
 Transition-metal-free insertion reactions of alkynes into the C-N
 \s-bonds of imides: synthesis of substituted enamides or chromones.
;
_journal_issue 48
_journal_name_full 'Chemical communications (Cambridge, England)'
_journal_page_first 6192
_journal_page_last 6195
_journal_paper_doi 10.1039/c8cc03059f
_journal_volume 54
_journal_year 2018
_chemical_formula_moiety 'C29 H21 N O3'
_chemical_formula_sum 'C29 H21 N O3'
_chemical_formula_weight 431.47
_space_group_crystal_system triclinic
_space_group_IT_number 2
_space_group_name_Hall '-P 1'
_space_group_name_H-M_alt 'P -1'
_symmetry_space_group_name_Hall '-P 1'
_symmetry_space_group_name_H-M 'P -1'
_atom_sites_solution_hydrogens geom
_atom_sites_solution_primary direct
_audit_creation_date 2016-08-23
_audit_creation_method
;
Olex2 1.2
(compiled 2016.02.19 svn.r3266 for OlexSys, GUI svn.r5155)
;
_audit_update_record
;
2017-06-20 deposited with the CCDC.
2018-05-31 downloaded from the CCDC.
;
_cell_angle_alpha 78.551(2)
_cell_angle_beta 66.3730(10)
_cell_angle_gamma 74.2780(10)
_cell_formula_units_Z 2
_cell_length_a 9.7087(8)
_cell_length_b 10.8041(9)
_cell_length_c 11.9237(10)
_cell_measurement_reflns_used 4758
_cell_measurement_temperature 130
_cell_measurement_theta_max 30.63
_cell_measurement_theta_min 2.40
_cell_volume 1097.26(16)
_computing_cell_refinement 'SAINT v7.68A (Bruker, 2009)'
_computing_data_reduction 'SAINT v7.68A (Bruker, 2009)'
_computing_molecular_graphics 'Olex2 (Dolomanov et al., 2009)'
_computing_publication_material 'Olex2 (Dolomanov et al., 2009)'
_computing_structure_refinement 'ShelXL (Sheldrick, 2015)'
_computing_structure_solution 'ShelXT (Sheldrick, 2015)'
_diffrn_ambient_temperature 130
_diffrn_measured_fraction_theta_full 0.996
_diffrn_measured_fraction_theta_max 0.986
_diffrn_measurement_device_type 'Bruker APEX-II CCD'
_diffrn_measurement_method '\f and \w scans'
_diffrn_radiation_monochromator graphite
_diffrn_radiation_type MoK\a
_diffrn_radiation_wavelength 0.71073
_diffrn_reflns_av_R_equivalents 0.0135
_diffrn_reflns_av_unetI/netI 0.0254
_diffrn_reflns_Laue_measured_fraction_full 0.996
_diffrn_reflns_Laue_measured_fraction_max 0.986
_diffrn_reflns_limit_h_max 13
_diffrn_reflns_limit_h_min -13
_diffrn_reflns_limit_k_max 15
_diffrn_reflns_limit_k_min -14
_diffrn_reflns_limit_l_max 16
_diffrn_reflns_limit_l_min -17
_diffrn_reflns_number 11232
_diffrn_reflns_point_group_measured_fraction_full 0.996
_diffrn_reflns_point_group_measured_fraction_max 0.986
_diffrn_reflns_theta_full 26.000
_diffrn_reflns_theta_max 30.656
_diffrn_reflns_theta_min 1.874
_diffrn_standards_number 0
_exptl_absorpt_coefficient_mu 0.085
_exptl_absorpt_correction_T_max 0.7461
_exptl_absorpt_correction_T_min 0.6835
_exptl_absorpt_correction_type multi-scan
_exptl_absorpt_process_details
;
SADABS-2008/1 (Bruker,2008) was used for absorption correction.
wR2(int) was 0.0329 before and 0.0250 after correction.
The Ratio of minimum to maximum transmission is 0.9161.
The \l/2 correction factor is 0.0015.
;
_exptl_crystal_colour colourless
_exptl_crystal_density_diffrn 1.306
_exptl_crystal_description block
_exptl_crystal_F_000 452
_exptl_crystal_size_max 0.28
_exptl_crystal_size_mid 0.25
_exptl_crystal_size_min 0.2
_refine_diff_density_max 0.370
_refine_diff_density_min -0.315
_refine_diff_density_rms 0.052
_refine_ls_extinction_method none
_refine_ls_goodness_of_fit_ref 1.038
_refine_ls_hydrogen_treatment constr
_refine_ls_matrix_type full
_refine_ls_number_parameters 298
_refine_ls_number_reflns 6688
_refine_ls_number_restraints 0
_refine_ls_restrained_S_all 1.038
_refine_ls_R_factor_all 0.0575
_refine_ls_R_factor_gt 0.0452
_refine_ls_shift/su_max 0.000
_refine_ls_shift/su_mean 0.000
_refine_ls_structure_factor_coef Fsqd
_refine_ls_weighting_details 'w=1/[\s^2^(Fo^2^)+(0.0645P)^2^+0.2770P] where P=(Fo^2^+2Fc^2^)/3'
_refine_ls_weighting_scheme calc
_refine_ls_wR_factor_gt 0.1157
_refine_ls_wR_factor_ref 0.1247
_reflns_Friedel_coverage 0.000
_reflns_number_gt 5421
_reflns_number_total 6688
_reflns_threshold_expression 'I > 2\s(I)'
_cod_data_source_file c8cc03059f2.cif
_cod_data_source_block mo_dm16529_0m
_cod_depositor_comments 'Adding full bibliography for 7121784--7121785.cif.'
_cod_database_code 7121784
_shelx_space_group_comment
;
The symmetry employed for this shelxl refinement is uniquely defined
by the following loop, which should always be used as a source of
symmetry information in preference to the above space-group names.
They are only intended as comments.
;
_shelx_estimated_absorpt_t_max 0.983
_shelx_estimated_absorpt_t_min 0.977
_olex2_refinement_description
;
1. Fixed Uiso
 At 1.2 times of:
  All C(H) groups, All N(H) groups
2.a Aromatic/amide H refined with riding coordinates:
 N1(H1), C1(H1A), C2(H2), C3(H3), C4(H4), C5(H5), C10(H10), C11(H11), C12(H12),
  C13(H13), C14(H14), C19(H19), C20(H20), C21(H21), C22(H22), C23(H23),
 C25(H25), C26(H26), C27(H27), C28(H28), C29(H29)
;
_shelx_shelxl_version_number 2014/7
_olex2_submission_special_instructions 'No special instructions were received'

loop_
_space_group_symop_operation_xyz
'x, y, z'
'-x, -y, -z'

loop_
_atom_site_label
_atom_site_type_symbol
_atom_site_fract_x
_atom_site_fract_y
_atom_site_fract_z
_atom_site_U_iso_or_equiv
_atom_site_adp_type
_atom_site_occupancy
_atom_site_site_symmetry_order
_atom_site_calc_flag
_atom_site_refinement_flags_posn
O1 O 0.02555(9) 0.80231(8) 0.35756(8) 0.02768(19) Uani 1 1 d .
O2 O 0.36618(9) 0.44032(8) 0.48198(7) 0.02611(18) Uani 1 1 d .
O3 O 0.63999(9) 0.48495(8) 0.08929(8) 0.02507(17) Uani 1 1 d .
N1 N 0.21771(10) 0.65557(9) 0.40886(8) 0.01950(18) Uani 1 1 d .
H1 H 0.2360 0.6093 0.4730 0.023 Uiso 1 1 calc R
C1 C -0.02193(12) 0.56987(10) 0.62731(10) 0.0214(2) Uani 1 1 d .
H1A H 0.0696 0.5064 0.5967 0.026 Uiso 1 1 calc R
C2 C -0.13319(14) 0.54516(12) 0.74233(11) 0.0255(2) Uani 1 1 d .
H2 H -0.1174 0.4646 0.7898 0.031 Uiso 1 1 calc R
C3 C -0.26734(13) 0.63796(13) 0.78808(11) 0.0277(2) Uani 1 1 d .
H3 H -0.3428 0.6208 0.8666 0.033 Uiso 1 1 calc R
C4 C -0.29051(13) 0.75585(12) 0.71854(11) 0.0280(2) Uani 1 1 d .
H4 H -0.3816 0.8195 0.7498 0.034 Uiso 1 1 calc R
C5 C -0.18042(13) 0.78053(11) 0.60335(11) 0.0241(2) Uani 1 1 d .
H5 H -0.1972 0.8608 0.5558 0.029 Uiso 1 1 calc R
C6 C -0.04510(12) 0.68811(10) 0.55699(10) 0.01914(19) Uani 1 1 d .
C7 C 0.06674(12) 0.72225(10) 0.43140(10) 0.01893(19) Uani 1 1 d .
C8 C 0.34314(11) 0.65208(10) 0.29925(9) 0.01687(18) Uani 1 1 d .
C9 C 0.33637(11) 0.75442(10) 0.19636(9) 0.01832(19) Uani 1 1 d .
C10 C 0.31422(14) 0.88498(11) 0.21048(11) 0.0257(2) Uani 1 1 d .
H10 H 0.3046 0.9094 0.2860 0.031 Uiso 1 1 calc R
C11 C 0.30645(15) 0.97832(12) 0.11370(13) 0.0329(3) Uani 1 1 d .
H11 H 0.2930 1.0667 0.1228 0.039 Uiso 1 1 calc R
C12 C 0.31822(15) 0.94376(13) 0.00335(12) 0.0331(3) Uani 1 1 d .
H12 H 0.3116 1.0085 -0.0621 0.040 Uiso 1 1 calc R
C13 C 0.33973(13) 0.81446(13) -0.01121(11) 0.0276(2) Uani 1 1 d .
H13 H 0.3471 0.7907 -0.0863 0.033 Uiso 1 1 calc R
C14 C 0.35048(12) 0.71976(11) 0.08508(10) 0.0209(2) Uani 1 1 d .
H14 H 0.3675 0.6312 0.0747 0.025 Uiso 1 1 calc R
C15 C 0.47128(11) 0.55333(10) 0.28586(9) 0.01702(18) Uani 1 1 d .
C16 C 0.61003(12) 0.55668(10) 0.16709(9) 0.01809(19) Uani 1 1 d .
C17 C 0.47471(12) 0.44333(10) 0.38075(10) 0.01914(19) Uani 1 1 d .
C18 C 0.60535(12) 0.32745(10) 0.35964(10) 0.0202(2) Uani 1 1 d .
C19 C 0.76035(13) 0.33229(11) 0.29833(10) 0.0223(2) Uani 1 1 d .
H19 H 0.7886 0.4129 0.2631 0.027 Uiso 1 1 calc R
C20 C 0.87396(14) 0.21920(12) 0.28861(11) 0.0269(2) Uani 1 1 d .
H20 H 0.9793 0.2234 0.2477 0.032 Uiso 1 1 calc R
C21 C 0.83399(16) 0.10084(12) 0.33823(14) 0.0345(3) Uani 1 1 d .
H21 H 0.9114 0.0237 0.3295 0.041 Uiso 1 1 calc R
C22 C 0.68017(17) 0.09582(12) 0.40076(15) 0.0368(3) Uani 1 1 d .
H22 H 0.6526 0.0149 0.4355 0.044 Uiso 1 1 calc R
C23 C 0.56605(14) 0.20807(11) 0.41310(12) 0.0279(2) Uani 1 1 d .
H23 H 0.4613 0.2038 0.4579 0.033 Uiso 1 1 calc R
C24 C 0.71392(12) 0.64315(10) 0.15356(9) 0.01886(19) Uani 1 1 d .
C25 C 0.68732(13) 0.71405(11) 0.24883(10) 0.0226(2) Uani 1 1 d .
H25 H 0.5963 0.7149 0.3204 0.027 Uiso 1 1 calc R
C26 C 0.79390(14) 0.78352(12) 0.23927(12) 0.0280(2) Uani 1 1 d .
H26 H 0.7754 0.8314 0.3045 0.034 Uiso 1 1 calc R
C27 C 0.92683(14) 0.78314(12) 0.13515(12) 0.0292(2) Uani 1 1 d .
H27 H 0.9995 0.8303 0.1292 0.035 Uiso 1 1 calc R
C28 C 0.95338(14) 0.71361(14) 0.03964(12) 0.0329(3) Uani 1 1 d .
H28 H 1.0441 0.7138 -0.0320 0.040 Uiso 1 1 calc R
C29 C 0.84805(13) 0.64365(13) 0.04810(11) 0.0275(2) Uani 1 1 d .
H29 H 0.8670 0.5962 -0.0176 0.033 Uiso 1 1 calc R

loop_
_atom_site_aniso_label
_atom_site_aniso_U_11
_atom_site_aniso_U_22
_atom_site_aniso_U_33
_atom_site_aniso_U_23
_atom_site_aniso_U_13
_atom_site_aniso_U_12
O1 0.0214(4) 0.0297(4) 0.0245(4) 0.0044(3) -0.0081(3) 0.0006(3)
O2 0.0220(4) 0.0265(4) 0.0206(4) 0.0041(3) -0.0045(3) -0.0004(3)
O3 0.0247(4) 0.0278(4) 0.0219(4) -0.0085(3) -0.0076(3) -0.0016(3)
N1 0.0163(4) 0.0217(4) 0.0164(4) 0.0003(3) -0.0052(3) -0.0004(3)
C1 0.0202(5) 0.0216(5) 0.0215(5) -0.0027(4) -0.0067(4) -0.0045(4)
C2 0.0257(5) 0.0271(5) 0.0228(5) 0.0014(4) -0.0073(4) -0.0095(4)
C3 0.0223(5) 0.0378(6) 0.0208(5) -0.0028(5) -0.0034(4) -0.0099(5)
C4 0.0189(5) 0.0346(6) 0.0255(6) -0.0070(5) -0.0044(4) -0.0009(4)
C5 0.0184(5) 0.0266(5) 0.0238(5) -0.0026(4) -0.0073(4) 0.0001(4)
C6 0.0165(4) 0.0219(5) 0.0184(5) -0.0028(4) -0.0055(4) -0.0040(4)
C7 0.0166(4) 0.0189(4) 0.0196(5) -0.0027(4) -0.0059(4) -0.0017(3)
C8 0.0165(4) 0.0175(4) 0.0162(4) -0.0015(3) -0.0058(3) -0.0035(3)
C9 0.0156(4) 0.0176(4) 0.0192(5) 0.0010(4) -0.0057(4) -0.0026(3)
C10 0.0267(5) 0.0197(5) 0.0292(6) -0.0010(4) -0.0095(4) -0.0046(4)
C11 0.0321(6) 0.0189(5) 0.0423(7) 0.0052(5) -0.0121(5) -0.0054(4)
C12 0.0269(6) 0.0325(6) 0.0309(6) 0.0140(5) -0.0099(5) -0.0057(5)
C13 0.0202(5) 0.0371(6) 0.0196(5) 0.0058(4) -0.0062(4) -0.0051(4)
C14 0.0171(4) 0.0236(5) 0.0193(5) -0.0004(4) -0.0058(4) -0.0026(4)
C15 0.0163(4) 0.0176(4) 0.0160(4) -0.0014(3) -0.0056(3) -0.0027(3)
C16 0.0166(4) 0.0189(4) 0.0166(4) -0.0011(3) -0.0068(4) 0.0002(3)
C17 0.0188(4) 0.0184(4) 0.0204(5) -0.0003(4) -0.0091(4) -0.0027(4)
C18 0.0221(5) 0.0179(4) 0.0210(5) -0.0012(4) -0.0110(4) -0.0006(4)
C19 0.0220(5) 0.0207(5) 0.0238(5) -0.0014(4) -0.0107(4) -0.0010(4)
C20 0.0228(5) 0.0277(5) 0.0285(6) -0.0054(4) -0.0115(4) 0.0025(4)
C21 0.0359(7) 0.0207(5) 0.0446(8) -0.0054(5) -0.0192(6) 0.0061(5)
C22 0.0395(7) 0.0178(5) 0.0523(8) 0.0016(5) -0.0207(6) -0.0028(5)
C23 0.0270(6) 0.0212(5) 0.0345(6) 0.0023(4) -0.0131(5) -0.0047(4)
C24 0.0171(4) 0.0201(4) 0.0167(4) 0.0003(4) -0.0058(4) -0.0020(3)
C25 0.0207(5) 0.0241(5) 0.0212(5) -0.0027(4) -0.0051(4) -0.0055(4)
C26 0.0271(6) 0.0289(6) 0.0295(6) -0.0059(5) -0.0089(5) -0.0087(4)
C27 0.0235(5) 0.0319(6) 0.0328(6) 0.0031(5) -0.0107(5) -0.0109(5)
C28 0.0223(5) 0.0488(8) 0.0242(6) 0.0007(5) -0.0036(4) -0.0131(5)
C29 0.0216(5) 0.0388(6) 0.0191(5) -0.0051(4) -0.0037(4) -0.0062(5)

loop_
_atom_type_symbol
_atom_type_description
_atom_type_scat_dispersion_real
_atom_type_scat_dispersion_imag
_atom_type_scat_source
C C 0.0033 0.0016 'International Tables Vol C Tables 4.2.6.8 and 6.1.1.4'
H H 0.0000 0.0000 'International Tables Vol C Tables 4.2.6.8 and 6.1.1.4'
N N 0.0061 0.0033 'International Tables Vol C Tables 4.2.6.8 and 6.1.1.4'
O O 0.0106 0.0060 'International Tables Vol C Tables 4.2.6.8 and 6.1.1.4'

loop_
_geom_angle_atom_site_label_1
_geom_angle_atom_site_label_2
_geom_angle_atom_site_label_3
_geom_angle
C7 N1 H1 115.6
C8 N1 H1 115.6
C8 N1 C7 128.71(9)
C2 C1 H1A 120.0
C2 C1 C6 119.99(10)
C6 C1 H1A 120.0
C1 C2 H2 119.8
C3 C2 C1 120.33(11)
C3 C2 H2 119.8
C2 C3 H3 120.1
C4 C3 C2 119.83(11)
C4 C3 H3 120.1
C3 C4 H4 120.0
C5 C4 C3 120.04(11)
C5 C4 H4 120.0
C4 C5 H5 119.8
C4 C5 C6 120.49(11)
C6 C5 H5 119.8
C1 C6 C7 123.72(9)
C5 C6 C1 119.32(10)
C5 C6 C7 116.95(9)
O1 C7 N1 124.08(10)
O1 C7 C6 121.52(9)
N1 C7 C6 114.39(9)
N1 C8 C9 119.22(9)
C15 C8 N1 119.81(9)
C15 C8 C9 120.96(9)
C10 C9 C8 120.91(10)
C14 C9 C8 119.42(9)
C14 C9 C10 119.67(10)
C9 C10 H10 120.2
C11 C10 C9 119.67(12)
C11 C10 H10 120.2
C10 C11 H11 119.7
C10 C11 C12 120.59(12)
C12 C11 H11 119.7
C11 C12 H12 120.0
C13 C12 C11 120.06(11)
C13 C12 H12 120.0
C12 C13 H13 120.2
C12 C13 C14 119.65(12)
C14 C13 H13 120.2
C9 C14 C13 120.34(11)
C9 C14 H14 119.8
C13 C14 H14 119.8
C8 C15 C16 118.35(9)
C8 C15 C17 122.09(9)
C17 C15 C16 119.51(8)
O3 C16 C15 120.60(10)
O3 C16 C24 121.70(10)
C24 C16 C15 117.54(9)
O2 C17 C15 121.36(9)
O2 C17 C18 116.44(9)
C15 C17 C18 122.17(9)
C19 C18 C17 124.67(10)
C19 C18 C23 119.05(10)
C23 C18 C17 116.15(10)
C18 C19 H19 119.9
C20 C19 C18 120.26(10)
C20 C19 H19 119.9
C19 C20 H20 119.8
C21 C20 C19 120.38(11)
C21 C20 H20 119.8
C20 C21 H21 120.2
C20 C21 C22 119.53(11)
C22 C21 H21 120.2
C21 C22 H22 119.7
C21 C22 C23 120.65(12)
C23 C22 H22 119.7
C18 C23 H23 120.0
C22 C23 C18 120.08(12)
C22 C23 H23 120.0
C25 C24 C16 121.11(9)
C25 C24 C29 119.31(10)
C29 C24 C16 119.31(10)
C24 C25 H25 119.9
C26 C25 C24 120.12(10)
C26 C25 H25 119.9
C25 C26 H26 119.8
C27 C26 C25 120.39(11)
C27 C26 H26 119.8
C26 C27 H27 120.1
C26 C27 C28 119.76(11)
C28 C27 H27 120.1
C27 C28 H28 119.8
C27 C28 C29 120.43(11)
C29 C28 H28 119.8
C24 C29 H29 120.0
C28 C29 C24 119.98(11)
C28 C29 H29 120.0

loop_
_geom_bond_atom_site_label_1
_geom_bond_atom_site_label_2
_geom_bond_distance
O1 C7 1.2148(13)
O2 C17 1.2458(13)
O3 C16 1.2217(13)
N1 H1 0.8800
N1 C7 1.3887(13)
N1 C8 1.3825(13)
C1 H1A 0.9500
C1 C2 1.3937(15)
C1 C6 1.3985(15)
C2 H2 0.9500
C2 C3 1.3925(17)
C3 H3 0.9500
C3 C4 1.3912(18)
C4 H4 0.9500
C4 C5 1.3901(16)
C5 H5 0.9500
C5 C6 1.3981(15)
C6 C7 1.5006(14)
C8 C9 1.4895(14)
C8 C15 1.3786(14)
C9 C10 1.4018(15)
C9 C14 1.3941(15)
C10 H10 0.9500
C10 C11 1.3860(17)
C11 H11 0.9500
C11 C12 1.391(2)
C12 H12 0.9500
C12 C13 1.3907(19)
C13 H13 0.9500
C13 C14 1.3956(15)
C14 H14 0.9500
C15 C16 1.5160(14)
C15 C17 1.4726(14)
C16 C24 1.4955(15)
C17 C18 1.4994(14)
C18 C19 1.3955(15)
C18 C23 1.4003(15)
C19 H19 0.9500
C19 C20 1.3951(15)
C20 H20 0.9500
C20 C21 1.3858(18)
C21 H21 0.9500
C21 C22 1.387(2)
C22 H22 0.9500
C22 C23 1.3899(17)
C23 H23 0.9500
C24 C25 1.3953(15)
C24 C29 1.4020(15)
C25 H25 0.9500
C25 C26 1.3926(16)
C26 H26 0.9500
C26 C27 1.3863(17)
C27 H27 0.9500
C27 C28 1.3882(19)
C28 H28 0.9500
C28 C29 1.3903(18)
C29 H29 0.9500

loop_
_geom_hbond_atom_site_label_D
_geom_hbond_atom_site_label_H
_geom_hbond_atom_site_label_A
_geom_hbond_distance_DH
_geom_hbond_distance_HA
_geom_hbond_distance_DA
_geom_hbond_angle_DHA
N1 H1 O2 0.88 1.93 2.5753(12) 128.9

loop_
_geom_torsion_atom_site_label_1
_geom_torsion_atom_site_label_2
_geom_torsion_atom_site_label_3
_geom_torsion_atom_site_label_4
_geom_torsion
O2 C17 C18 C19 -141.63(11)
O2 C17 C18 C23 34.14(14)
O3 C16 C24 C25 -172.96(10)
O3 C16 C24 C29 1.00(16)
N1 C8 C9 C10 60.00(14)
N1 C8 C9 C14 -119.24(11)
N1 C8 C15 C16 -176.62(9)
N1 C8 C15 C17 5.81(15)
C1 C2 C3 C4 0.09(18)
C1 C6 C7 O1 155.43(11)
C1 C6 C7 N1 -24.84(15)
C2 C1 C6 C5 0.01(16)
C2 C1 C6 C7 -178.83(10)
C2 C3 C4 C5 0.41(18)
C3 C4 C5 C6 -0.71(18)
C4 C5 C6 C1 0.49(17)
C4 C5 C6 C7 179.41(11)
C5 C6 C7 O1 -23.44(16)
C5 C6 C7 N1 156.29(10)
C6 C1 C2 C3 -0.30(17)
C7 N1 C8 C9 18.01(16)
C7 N1 C8 C15 -160.94(10)
C8 N1 C7 O1 -9.30(18)
C8 N1 C7 C6 170.97(10)
C8 C9 C10 C11 -179.19(10)
C8 C9 C14 C13 178.03(9)
C8 C15 C16 O3 -104.72(12)
C8 C15 C16 C24 79.76(12)
C8 C15 C17 O2 -6.16(16)
C8 C15 C17 C18 171.67(10)
C9 C8 C15 C16 4.45(14)
C9 C8 C15 C17 -173.13(9)
C9 C10 C11 C12 0.93(19)
C10 C9 C14 C13 -1.22(16)
C10 C11 C12 C13 -0.73(19)
C11 C12 C13 C14 -0.44(18)
C12 C13 C14 C9 1.42(17)
C14 C9 C10 C11 0.05(17)
C15 C8 C9 C10 -121.06(11)
C15 C8 C9 C14 59.70(14)
C15 C16 C24 C25 2.52(14)
C15 C16 C24 C29 176.48(9)
C15 C17 C18 C19 40.44(16)
C15 C17 C18 C23 -143.79(11)
C16 C15 C17 O2 176.29(10)
C16 C15 C17 C18 -5.88(15)
C16 C24 C25 C26 173.40(10)
C16 C24 C29 C28 -173.63(11)
C17 C15 C16 O3 72.92(13)
C17 C15 C16 C24 -102.60(11)
C17 C18 C19 C20 176.90(10)
C17 C18 C23 C22 -178.47(12)
C18 C19 C20 C21 0.87(18)
C19 C18 C23 C22 -2.45(18)
C19 C20 C21 C22 -1.8(2)
C20 C21 C22 C23 0.6(2)
C21 C22 C23 C18 1.6(2)
C23 C18 C19 C20 1.24(17)
C24 C25 C26 C27 0.17(18)
C25 C24 C29 C28 0.43(18)
C25 C26 C27 C28 0.33(19)
C26 C27 C28 C29 -0.5(2)
C27 C28 C29 C24 0.1(2)
C29 C24 C25 C26 -0.55(17)
